data_2222958
loop_
_publ_author_name
'Li, Li-Min'
'Jian, Fang-Fang'
'Ren, Xiao-Yan'

_publ_section_title
;
 Tetrapyridinebis(trichloroacetato)nickel(II)
;
_journal_coeditor_code AT2853
_journal_issue 9
_journal_name_full 'Acta Crystallographica Section E'
_journal_page_first m1041
_journal_paper_doi 10.1107/S1600536809030025
_journal_volume 65
_journal_year 2009
_chemical_formula_iupac '[Ni (C2 Cl3 O2)2 (C5 H5 N)4]'
_chemical_formula_moiety 'C24 H20 Cl6 N4 Ni O4'
_chemical_formula_sum 'C24 H20 Cl6 N4 Ni O4'
_chemical_formula_weight 699.85
_chemical_name_systematic
;
Tetrapyridinebis(trichloroacetato)nickel(II)
;
_space_group_IT_number 15
_symmetry_cell_setting monoclinic
_symmetry_space_group_name_Hall '-C 2yc'
_symmetry_space_group_name_H-M 'C 1 2/c 1'
_atom_sites_solution_hydrogens geom
_atom_sites_solution_primary direct
_atom_sites_solution_secondary difmap
_audit_creation_method SHELXL-97
_cell_angle_alpha 90.00
_cell_angle_beta 106.94(3)
_cell_angle_gamma 90.00
_cell_formula_units_Z 4
_cell_length_a 9.1073(18)
_cell_length_b 17.078(3)
_cell_length_c 19.376(6)
_cell_measurement_reflns_used 2898
_cell_measurement_temperature 293(2)
_cell_measurement_theta_max 27.48
_cell_measurement_theta_min 3.10
_cell_volume 2882.9(13)
_computing_cell_refinement 'SAINT (Bruker, 1997)'
_computing_data_collection 'SMART (Bruker, 1997)'
_computing_data_reduction 'SAINT (Bruker, 1997)'
_computing_molecular_graphics 'SHELXTL (Sheldrick, 2008)'
_computing_publication_material 'SHELXTL (Sheldrick, 2008)'
_computing_structure_refinement 'SHELXL97 (Sheldrick, 2008)'
_computing_structure_solution 'SHELXS97 (Sheldrick, 2008)'
_diffrn_ambient_temperature 293(2)
_diffrn_measured_fraction_theta_full 0.998
_diffrn_measured_fraction_theta_max 0.998
_diffrn_measurement_device_type 'Bruker SMART CCD area-detector'
_diffrn_measurement_method '\f and \w'
_diffrn_radiation_monochromator graphite
_diffrn_radiation_source 'fine-focus sealed tube'
_diffrn_radiation_type MoK\a
_diffrn_radiation_wavelength 0.71073
_diffrn_reflns_av_R_equivalents 0.0540
_diffrn_reflns_av_sigmaI/netI 0.0451
_diffrn_reflns_limit_h_max 11
_diffrn_reflns_limit_h_min -11
_diffrn_reflns_limit_k_max 22
_diffrn_reflns_limit_k_min -22
_diffrn_reflns_limit_l_max 25
_diffrn_reflns_limit_l_min -25
_diffrn_reflns_number 13819
_diffrn_reflns_theta_full 27.48
_diffrn_reflns_theta_max 27.48
_diffrn_reflns_theta_min 3.10
_exptl_absorpt_coefficient_mu 1.267
_exptl_absorpt_correction_type none
_exptl_crystal_colour green
_exptl_crystal_density_diffrn 1.612
_exptl_crystal_density_method 'not measured'
_exptl_crystal_description block
_exptl_crystal_F_000 1416
_exptl_crystal_size_max 0.30
_exptl_crystal_size_mid 0.20
_exptl_crystal_size_min 0.10
_refine_diff_density_max 1.629
_refine_diff_density_min -1.040
_refine_ls_extinction_method none
_refine_ls_goodness_of_fit_ref 1.074
_refine_ls_hydrogen_treatment constr
_refine_ls_matrix_type full
_refine_ls_number_parameters 177
_refine_ls_number_reflns 3312
_refine_ls_number_restraints 0
_refine_ls_restrained_S_all 1.074
_refine_ls_R_factor_all 0.0696
_refine_ls_R_factor_gt 0.0640
_refine_ls_shift/su_max 0.000
_refine_ls_shift/su_mean 0.000
_refine_ls_structure_factor_coef Fsqd
_refine_ls_weighting_details 'calc w=1/[\s^2^(Fo^2^)+(0.0862P)^2^+12.4612P] where P=(Fo^2^+2Fc^2^)/3'
_refine_ls_weighting_scheme calc
_refine_ls_wR_factor_gt 0.1826
_refine_ls_wR_factor_ref 0.1869
_reflns_number_gt 2898
_reflns_number_total 3312
_reflns_threshold_expression I>2\s(I)
_cod_data_source_file at2853.cif
_cod_data_source_block I
_cod_original_cell_volume 2882.9(12)
_cod_original_sg_symbol_H-M 'C 2/c'
_cod_database_code 2222958
_cod_database_fobs_code 2222958

loop_
_symmetry_equiv_pos_as_xyz
'x, y, z'
'-x, y, -z+1/2'
'x+1/2, y+1/2, z'
'-x+1/2, y+1/2, -z+1/2'
'-x, -y, -z'
'x, -y, z-1/2'
'-x+1/2, -y+1/2, -z'
'x+1/2, -y+1/2, z-1/2'

loop_
_atom_site_type_symbol
_atom_site_label
_atom_site_fract_x
_atom_site_fract_y
_atom_site_fract_z
_atom_site_U_iso_or_equiv
_atom_site_adp_type
_atom_site_calc_flag
_atom_site_refinement_flags
_atom_site_occupancy
_atom_site_disorder_assembly
_atom_site_disorder_group
Ni Ni 0.0000 0.03441(4) 0.2500 0.0324(2) Uani d S 1 . .
Cl Cl1 0.1137(2) 0.13260(11) 0.03902(9) 0.0835(5) Uani d . 1 . .
Cl Cl2 0.3294(2) 0.01282(11) 0.02840(8) 0.0816(5) Uani d . 1 . .
Cl Cl3 0.40222(17) 0.11568(9) 0.14971(9) 0.0755(4) Uani d . 1 . .
O O1 0.2031(5) -0.0615(2) 0.1326(2) 0.0663(10) Uani d . 1 . .
O O2 0.1059(4) 0.04555(17) 0.16902(15) 0.0444(7) Uani d . 1 . .
N N2 -0.1503(4) 0.12325(18) 0.19207(16) 0.0366(7) Uani d . 1 . .
N N1 0.1589(4) -0.05134(18) 0.30435(17) 0.0369(7) Uani d . 1 . .
C C1 0.2501(5) 0.0635(3) 0.0878(2) 0.0467(9) Uani d . 1 . .
C C3B -0.3058(6) 0.2490(3) 0.1124(3) 0.0587(12) Uani d . 1 . .
H H3BA -0.3558 0.2915 0.0857 0.070 Uiso calc R 1 . .
C C2A 0.2185(6) -0.1699(3) 0.3717(3) 0.0556(11) Uani d . 1 . .
H H2AA 0.1850 -0.2112 0.3946 0.067 Uiso calc R 1 . .
C C3A 0.3683(6) -0.1660(3) 0.3713(3) 0.0603(12) Uani d . 1 . .
H H3AA 0.4381 -0.2046 0.3936 0.072 Uiso calc R 1 . .
C C2 0.1764(4) 0.0082(3) 0.1343(2) 0.0406(8) Uani d . 1 . .
C C4B -0.2629(6) 0.2506(3) 0.1859(3) 0.0565(12) Uani d . 1 . .
H H4BA -0.2852 0.2940 0.2101 0.068 Uiso calc R 1 . .
C C4A 0.4137(5) -0.1035(3) 0.3372(3) 0.0575(12) Uani d . 1 . .
H H4AA 0.5147 -0.0992 0.3360 0.069 Uiso calc R 1 . .
C C2B -0.2737(6) 0.1829(3) 0.0785(3) 0.0565(11) Uani d . 1 . .
H H2BA -0.3042 0.1796 0.0284 0.068 Uiso calc R 1 . .
C C5B -0.1861(5) 0.1875(3) 0.2240(2) 0.0458(9) Uani d . 1 . .
H H5BA -0.1577 0.1894 0.2741 0.055 Uiso calc R 1 . .
C C5A 0.3063(5) -0.0477(3) 0.3048(3) 0.0482(10) Uani d . 1 . .
H H5AA 0.3376 -0.0055 0.2823 0.058 Uiso calc R 1 . .
C C1B -0.1961(5) 0.1222(3) 0.1197(2) 0.0445(9) Uani d . 1 . .
H H1BA -0.1742 0.0781 0.0963 0.053 Uiso calc R 1 . .
C C1A 0.1178(5) -0.1121(2) 0.3380(2) 0.0452(9) Uani d . 1 . .
H H1AA 0.0162 -0.1155 0.3386 0.054 Uiso calc R 1 . .

loop_
_atom_site_aniso_label
_atom_site_aniso_U_11
_atom_site_aniso_U_22
_atom_site_aniso_U_33
_atom_site_aniso_U_12
_atom_site_aniso_U_13
_atom_site_aniso_U_23
Ni 0.0382(4) 0.0279(3) 0.0332(3) 0.000 0.0136(3) 0.000
Cl1 0.0853(10) 0.0995(12) 0.0730(9) 0.0308(9) 0.0347(8) 0.0410(8)
Cl2 0.0984(11) 0.0965(11) 0.0680(8) 0.0099(9) 0.0529(8) -0.0121(8)
Cl3 0.0637(8) 0.0730(9) 0.0956(11) -0.0224(7) 0.0323(7) -0.0145(8)
O1 0.070(2) 0.0427(17) 0.100(3) -0.0004(16) 0.047(2) -0.0027(18)
O2 0.0524(16) 0.0448(16) 0.0427(15) 0.0042(13) 0.0245(13) 0.0029(12)
N2 0.0428(17) 0.0319(15) 0.0361(15) 0.0023(13) 0.0130(13) 0.0004(12)
N1 0.0396(16) 0.0324(15) 0.0386(16) 0.0006(12) 0.0114(13) 0.0020(12)
C1 0.051(2) 0.050(2) 0.045(2) 0.0052(19) 0.0234(18) 0.0020(18)
C3B 0.060(3) 0.046(2) 0.067(3) 0.009(2) 0.014(2) 0.015(2)
C2A 0.067(3) 0.045(2) 0.057(3) 0.009(2) 0.020(2) 0.011(2)
C3A 0.059(3) 0.057(3) 0.059(3) 0.018(2) 0.008(2) 0.006(2)
C2 0.0380(19) 0.044(2) 0.042(2) -0.0003(16) 0.0146(16) 0.0001(16)
C4B 0.066(3) 0.036(2) 0.068(3) 0.011(2) 0.020(2) -0.002(2)
C4A 0.038(2) 0.064(3) 0.067(3) 0.003(2) 0.010(2) 0.003(2)
C2B 0.057(3) 0.066(3) 0.044(2) 0.007(2) 0.0107(19) 0.009(2)
C5B 0.051(2) 0.041(2) 0.047(2) 0.0073(18) 0.0161(18) -0.0020(17)
C5A 0.040(2) 0.049(2) 0.055(2) -0.0046(17) 0.0125(18) 0.0059(19)
C1B 0.053(2) 0.043(2) 0.0371(19) 0.0042(18) 0.0130(17) -0.0007(16)
C1A 0.047(2) 0.040(2) 0.052(2) 0.0021(17) 0.0204(18) 0.0031(18)

loop_
_atom_type_symbol
_atom_type_description
_atom_type_scat_dispersion_real
_atom_type_scat_dispersion_imag
_atom_type_scat_source
C C 0.0033 0.0016 'International Tables Vol C Tables 4.2.6.8 and 6.1.1.4'
H H 0.0000 0.0000 'International Tables Vol C Tables 4.2.6.8 and 6.1.1.4'
Cl Cl 0.1484 0.1585 'International Tables Vol C Tables 4.2.6.8 and 6.1.1.4'
N N 0.0061 0.0033 'International Tables Vol C Tables 4.2.6.8 and 6.1.1.4'
Ni Ni 0.3393 1.1124 'International Tables Vol C Tables 4.2.6.8 and 6.1.1.4'
O O 0.0106 0.0060 'International Tables Vol C Tables 4.2.6.8 and 6.1.1.4'

loop_
_geom_angle_atom_site_label_1
_geom_angle_atom_site_label_2
_geom_angle_atom_site_label_3
_geom_angle_site_symmetry_1
_geom_angle_site_symmetry_3
_geom_angle
_geom_angle_publ_flag
O2 Ni O2 . 2 169.48(17) no
O2 Ni N1 . 2 95.06(13) no
O2 Ni N1 2 2 92.23(12) no
O2 Ni N1 . . 92.23(12) ?
O2 Ni N1 2 . 95.06(13) ?
N1 Ni N1 2 . 92.18(18) no
O2 Ni N2 . 2 87.95(12) no
O2 Ni N2 2 2 84.56(12) no
N1 Ni N2 2 2 176.54(12) no
N1 Ni N2 . 2 89.39(13) no
O2 Ni N2 . . 84.56(12) ?
O2 Ni N2 2 . 87.95(12) ?
N1 Ni N2 2 . 89.39(13) ?
N1 Ni N2 . . 176.54(12) ?
N2 Ni N2 2 . 89.20(17) no
C2 O2 Ni . . 142.6(3) ?
C1B N2 C5B . . 116.7(3) ?
C1B N2 Ni . . 119.8(3) ?
C5B N2 Ni . . 122.9(3) ?
C1A N1 C5A . . 117.1(4) ?
C1A N1 Ni . . 122.2(3) ?
C5A N1 Ni . . 120.7(3) ?
C2 C1 Cl2 . . 113.7(3) ?
C2 C1 Cl1 . . 110.6(3) ?
Cl2 C1 Cl1 . . 109.7(2) ?
C2 C1 Cl3 . . 106.8(3) ?
Cl2 C1 Cl3 . . 107.5(2) ?
Cl1 C1 Cl3 . . 108.2(3) ?
C4B C3B C2B . . 118.6(4) ?
C4B C3B H3BA . . 120.7 ?
C2B C3B H3BA . . 120.7 ?
C3A C2A C1A . . 119.3(5) ?
C3A C2A H2AA . . 120.3 ?
C1A C2A H2AA . . 120.3 ?
C2A C3A C4A . . 118.6(4) ?
C2A C3A H3AA . . 120.7 ?
C4A C3A H3AA . . 120.7 ?
O1 C2 O2 . . 131.3(4) ?
O1 C2 C1 . . 116.6(4) ?
O2 C2 C1 . . 112.1(4) ?
C3B C4B C5B . . 119.4(4) ?
C3B C4B H4BA . . 120.3 ?
C5B C4B H4BA . . 120.3 ?
C5A C4A C3A . . 118.7(4) ?
C5A C4A H4AA . . 120.6 ?
C3A C4A H4AA . . 120.6 ?
C1B C2B C3B . . 119.0(4) ?
C1B C2B H2BA . . 120.5 ?
C3B C2B H2BA . . 120.5 ?
N2 C5B C4B . . 123.0(4) ?
N2 C5B H5BA . . 118.5 ?
C4B C5B H5BA . . 118.5 ?
N1 C5A C4A . . 123.2(4) ?
N1 C5A H5AA . . 118.4 ?
C4A C5A H5AA . . 118.4 ?
N2 C1B C2B . . 123.3(4) ?
N2 C1B H1BA . . 118.4 ?
C2B C1B H1BA . . 118.4 ?
N1 C1A C2A . . 123.2(4) ?
N1 C1A H1AA . . 118.4 ?
C2A C1A H1AA . . 118.4 ?

loop_
_geom_bond_atom_site_label_1
_geom_bond_atom_site_label_2
_geom_bond_site_symmetry_2
_geom_bond_distance
_geom_bond_publ_flag
Ni O2 . 2.076(3) no
Ni O2 2 2.076(3) ?
Ni N1 2 2.112(3) no
Ni N1 . 2.112(3) ?
Ni N2 2 2.131(3) no
Ni N2 . 2.131(3) ?
Cl1 C1 . 1.773(5) ?
Cl2 C1 . 1.754(4) ?
Cl3 C1 . 1.784(5) ?
O1 C2 . 1.217(5) ?
O2 C2 . 1.234(5) ?
N2 C1B . 1.341(5) ?
N2 C5B . 1.346(5) ?
N1 C1A . 1.335(5) ?
N1 C5A . 1.342(5) ?
C1 C2 . 1.585(6) ?
C3B C4B . 1.362(8) ?
C3B C2B . 1.379(7) ?
C3B H3BA . 0.9300 ?
C2A C3A . 1.368(8) ?
C2A C1A . 1.377(6) ?
C2A H2AA . 0.9300 ?
C3A C4A . 1.381(8) ?
C3A H3AA . 0.9300 ?
C4B C5B . 1.377(6) ?
C4B H4BA . 0.9300 ?
C4A C5A . 1.378(7) ?
C4A H4AA . 0.9300 ?
C2B C1B . 1.373(6) ?
C2B H2BA . 0.9300 ?
C5B H5BA . 0.9300 ?
C5A H5AA . 0.9300 ?
C1B H1BA . 0.9300 ?
C1A H1AA . 0.9300 ?

loop_
_geom_hbond_atom_site_label_D
_geom_hbond_atom_site_label_H
_geom_hbond_atom_site_label_A
_geom_hbond_site_symmetry_A
_geom_hbond_distance_DH
_geom_hbond_distance_HA
_geom_hbond_distance_DA
_geom_hbond_angle_DHA
_geom_hbond_publ_flag
C4A H4AA O1 2_655 0.9300 2.5500 3.442(7) 162.00 yes
C1B H1BA O2 . 0.9300 2.5900 2.943(6) 103.00 yes
C1A H1AA O1 2_555 0.9300 2.4100 3.253(7) 151.00 yes

loop_
_geom_torsion_atom_site_label_1
_geom_torsion_atom_site_label_2
_geom_torsion_atom_site_label_3
_geom_torsion_atom_site_label_4
_geom_torsion_site_symmetry_1
_geom_torsion_site_symmetry_2
_geom_torsion_site_symmetry_3
_geom_torsion_site_symmetry_4
_geom_torsion
_geom_torsion_publ_flag
O2 Ni O2 C2 2 . . . 167.2(5) ?
N1 Ni O2 C2 2 . . . -59.1(5) ?
N1 Ni O2 C2 . . . . 33.3(5) ?
N2 Ni O2 C2 2 . . . 122.6(5) ?
N2 Ni O2 C2 . . . . -148.0(5) ?
O2 Ni N2 C1B . . . . 39.1(3) ?
O2 Ni N2 C1B 2 . . . -148.3(3) ?
N1 Ni N2 C1B 2 . . . -56.0(3) ?
N2 Ni N2 C1B 2 . . . 127.1(3) ?
O2 Ni N2 C5B . . . . -131.3(3) ?
O2 Ni N2 C5B 2 . . . 41.3(3) ?
N1 Ni N2 C5B 2 . . . 133.5(3) ?
N2 Ni N2 C5B 2 . . . -43.3(3) ?
O2 Ni N1 C1A . . . . -143.2(3) ?
O2 Ni N1 C1A 2 . . . 44.4(3) ?
N1 Ni N1 C1A 2 . . . -48.1(3) ?
N2 Ni N1 C1A 2 . . . 128.8(3) ?
O2 Ni N1 C5A . . . . 35.1(3) ?
O2 Ni N1 C5A 2 . . . -137.3(3) ?
N1 Ni N1 C5A 2 . . . 130.3(4) ?
N2 Ni N1 C5A 2 . . . -52.8(3) ?
C1A C2A C3A C4A . . . . 0.3(8) ?
Ni O2 C2 O1 . . . . 6.8(8) ?
Ni O2 C2 C1 . . . . -169.6(3) ?
Cl2 C1 C2 O1 . . . . 11.1(5) ?
Cl1 C1 C2 O1 . . . . 135.1(4) ?
Cl3 C1 C2 O1 . . . . -107.3(4) ?
Cl2 C1 C2 O2 . . . . -171.9(3) ?
Cl1 C1 C2 O2 . . . . -47.9(4) ?
Cl3 C1 C2 O2 . . . . 69.7(4) ?
C2B C3B C4B C5B . . . . 1.4(8) ?
C2A C3A C4A C5A . . . . 0.0(8) ?
C4B C3B C2B C1B . . . . -1.8(8) ?
C1B N2 C5B C4B . . . . -1.3(6) ?
Ni N2 C5B C4B . . . . 169.4(4) ?
C3B C4B C5B N2 . . . . 0.2(8) ?
C1A N1 C5A C4A . . . . 0.9(7) ?
Ni N1 C5A C4A . . . . -177.6(4) ?
C3A C4A C5A N1 . . . . -0.6(8) ?
C5B N2 C1B C2B . . . . 0.9(6) ?
Ni N2 C1B C2B . . . . -170.1(4) ?
C3B C2B C1B N2 . . . . 0.6(8) ?
C5A N1 C1A C2A . . . . -0.5(6) ?
Ni N1 C1A C2A . . . . 177.9(4) ?
C3A C2A C1A N1 . . . . -0.1(7) ?
